data_7236937
loop_
_publ_author_name
'Wang, Junhao'
'Chorazy, Szymon'
'Nakabayashi, Koji'
'Sieklucka, Barbara'
'Ohkoshi, Shin-ichi'

_publ_section_title
;
 Achieving white light emission and increased magnetic anisotropy by
 transition metal substitution in functional materials based on dinuclear
 DyIII(4-pyridone)[MIII(CN)6]3&#x2212; (M = Co, Rh) molecules
;
_journal_issue 3
_journal_name_full 'Journal of Materials Chemistry C'
_journal_page_first 473
_journal_paper_doi 10.1039/C7TC03963H
_journal_volume 6
_journal_year 2018
_chemical_absolute_configuration unk
_chemical_formula_moiety 'C26 H26 Dy N10 O7 Rh, H2 O'
_chemical_formula_sum 'C26 H28 Dy N10 O8 Rh'
_chemical_formula_weight 873.99
_space_group_IT_number 36
_space_group_name_Hall 'C 2c -2'
_space_group_name_H-M_alt 'C m c 21'
_symmetry_cell_setting orthorhombic
_symmetry_Int_Tables_number 36
_symmetry_space_group_name_Hall 'C 2c -2'
_symmetry_space_group_name_H-M 'C m c 21'
_atom_sites_solution_hydrogens difmap
_audit_conform_dict_location ftp://ftp.iucr.org/pub/cif_core.dic
_audit_conform_dict_name cif_core.dic
_audit_conform_dict_version 2.4.3
_audit_creation_date 2017-04-23T19:31:02-00:00
_audit_creation_method 'WinGX routine CIF_UPDATE'
_audit_update_record
;
2017-08-30 deposited with the CCDC.
2017-11-18 downloaded from the CCDC.
;
_cell_angle_alpha 90
_cell_angle_beta 90
_cell_angle_gamma 90
_cell_formula_units_Z 4
_cell_length_a 14.8508(9)
_cell_length_b 15.1527(10)
_cell_length_c 14.0756(10)
_cell_measurement_reflns_used 24918
_cell_measurement_temperature 90(2)
_cell_measurement_theta_max 27.478
_cell_measurement_theta_min 3.054
_cell_measurement_wavelength 0.71075
_cell_volume 3167.4(4)
_computing_molecular_graphics 'Ortep for Windows (Farrugia, 2012)'
_computing_publication_material 'WinGX publication routines (Farrugia, 2012)'
_computing_structure_refinement 'SHELXL-2014/7 (Sheldrick, 2014)'
_diffrn_ambient_temperature 90(2)
_diffrn_measured_fraction_theta_full 0.997
_diffrn_measured_fraction_theta_max 0.997
_diffrn_measurement_device_type 'Rigaku R-AXIS RAPID'
_diffrn_measurement_method \w
_diffrn_radiation_probe x-ray
_diffrn_radiation_type MoK\a
_diffrn_radiation_wavelength 0.71075
_diffrn_reflns_av_R_equivalents 0.0831
_diffrn_reflns_av_unetI/netI 0.0485
_diffrn_reflns_Laue_measured_fraction_full 0.997
_diffrn_reflns_Laue_measured_fraction_max 0.997
_diffrn_reflns_limit_h_max 17
_diffrn_reflns_limit_h_min -19
_diffrn_reflns_limit_k_max 19
_diffrn_reflns_limit_k_min -19
_diffrn_reflns_limit_l_max 18
_diffrn_reflns_limit_l_min -18
_diffrn_reflns_number 24918
_diffrn_reflns_point_group_measured_fraction_full 0.998
_diffrn_reflns_point_group_measured_fraction_max 0.998
_diffrn_reflns_theta_full 25.242
_diffrn_reflns_theta_max 27.478
_diffrn_reflns_theta_min 3.054
_diffrn_standards_number 0
_exptl_absorpt_coefficient_mu 2.925
_exptl_absorpt_correction_T_max 1.0000
_exptl_absorpt_correction_T_min 0.879
_exptl_absorpt_correction_type multi-scan
_exptl_absorpt_process_details 'ABSCOR (Rigaku, 1995)'
_exptl_crystal_colour colorless
_exptl_crystal_density_diffrn 1.833
_exptl_crystal_density_method 'not measured'
_exptl_crystal_description block
_exptl_crystal_F_000 1716
_exptl_crystal_preparation 'Magnetic properties,Luminescent'
_exptl_crystal_size_max 0.20
_exptl_crystal_size_mid 0.07
_exptl_crystal_size_min 0.06
_refine_diff_density_max 1.136
_refine_diff_density_min -2.379
_refine_diff_density_rms 0.141
_refine_ls_abs_structure_details
;
 Flack x determined using 1329 quotients [(I+)-(I-)]/[(I+)+(I-)]
 (Parsons, Flack and Wagner, Acta Cryst. B69 (2013) 249-259).
;
_refine_ls_abs_structure_Flack 0.45(2)
_refine_ls_extinction_method none
_refine_ls_goodness_of_fit_ref 1.113
_refine_ls_hydrogen_treatment refxyz
_refine_ls_matrix_type full
_refine_ls_number_constraints 0
_refine_ls_number_parameters 323
_refine_ls_number_reflns 3759
_refine_ls_number_restraints 122
_refine_ls_restrained_S_all 1.101
_refine_ls_R_factor_all 0.0542
_refine_ls_R_factor_gt 0.0456
_refine_ls_shift/su_max 0.02
_refine_ls_shift/su_mean 0.002
_refine_ls_structure_factor_coef Fsqd
_refine_ls_weighting_details 'w=1/[\s^2^(Fo^2^)+(0.0129P)^2^+25.7197P] where P=(Fo^2^+2Fc^2^)/3'
_refine_ls_weighting_scheme calc
_refine_ls_wR_factor_gt 0.067
_refine_ls_wR_factor_ref 0.0689
_reflns_Friedel_coverage 0.921
_reflns_Friedel_fraction_full 0.999
_reflns_Friedel_fraction_max 0.999
_reflns_number_gt 3407
_reflns_number_total 3759
_reflns_threshold_expression 'I > 2\s(I)'
_cod_data_source_file c7tc03963h2.cif
_cod_data_source_block shelx_CCDC1
_cod_database_code 7236937
_shelx_estimated_absorpt_t_min 0.735
_shelx_estimated_absorpt_t_max 0.755

loop_
_symmetry_equiv_pos_as_xyz
'x, y, z'
'-x, y, z'
'x, -y, z+1/2'
'-x, -y, z+1/2'
'x+1/2, y+1/2, z'
'-x+1/2, y+1/2, z'
'x+1/2, -y+1/2, z+1/2'
'-x+1/2, -y+1/2, z+1/2'

loop_
_atom_site_label
_atom_site_type_symbol
_atom_site_fract_x
_atom_site_fract_y
_atom_site_fract_z
_atom_site_U_iso_or_equiv
_atom_site_adp_type
_atom_site_occupancy
_atom_site_site_symmetry_order
_atom_site_calc_flag
_atom_site_refinement_flags_posn
_atom_site_refinement_flags_adp
_atom_site_refinement_flags_occupancy
_atom_site_disorder_assembly
_atom_site_disorder_group
Dy1 Dy 0.5 0.55689(3) 0.4437(2) 0.01437(14) Uani 1 2 d S T P . .
Rh1 Rh 0.5 0.18575(5) 0.4444(3) 0.0198(2) Uani 1 2 d S T P A .
O4 O 0.4535(18) 0.5758(15) 0.2920(18) 0.018(5) Uani 0.5 1 d . U P A 1
C16 C 0.381(2) 0.590(2) 0.249(2) 0.013(7) Uiso 0.5 1 d . . P A 1
C17 C 0.293(2) 0.589(2) 0.285(2) 0.019(8) Uiso 0.5 1 d D . P A 1
C18 C 0.214(2) 0.600(2) 0.233(2) 0.025(8) Uiso 0.5 1 d D . P A 1
C19 C 0.3076(18) 0.641(2) 0.102(2) 0.023(7) Uiso 0.5 1 d D . P A 1
C20 C 0.3878(19) 0.6276(18) 0.153(2) 0.011(6) Uiso 0.5 1 d D . P A 1
N8 N 0.2355(16) 0.6468(16) 0.1448(18) 0.027(6) Uiso 0.5 1 d D . P A 1
O3 O 0.367(2) 0.510(2) 0.390(2) 0.029(7) Uani 0.5 1 d . U P A 2
C11 C 0.3205(18) 0.4643(19) 0.3269(19) 0.013(6) Uiso 0.5 1 d D . P A 2
C12 C 0.226(2) 0.461(2) 0.331(2) 0.032(8) Uiso 0.5 1 d D . P A 2
C13 C 0.171(2) 0.403(2) 0.295(2) 0.041(8) Uiso 0.5 1 d D . P A 2
C14 C 0.2920(18) 0.3649(18) 0.1967(18) 0.028(6) Uiso 0.5 1 d D . P A 2
C15 C 0.363(2) 0.411(2) 0.253(2) 0.017(7) Uiso 0.5 1 d D . P A 2
N7 N 0.2060(16) 0.3609(18) 0.220(2) 0.027(7) Uiso 0.5 1 d D . P A 2
O2 O 0.3593(19) 0.515(2) 0.5054(19) 0.020(6) Uani 0.5 1 d . . P A 1
C6 C 0.315(2) 0.459(2) 0.547(2) 0.033(9) Uiso 0.5 1 d D . P A 1
C7 C 0.2228(18) 0.4477(19) 0.536(2) 0.026(6) Uiso 0.5 1 d D . P A 1
C8 C 0.177(2) 0.411(2) 0.623(2) 0.049(9) Uiso 0.5 1 d D . P A 1
C9 C 0.320(2) 0.363(2) 0.692(2) 0.044(9) Uiso 0.5 1 d D . P A 1
C10 C 0.350(3) 0.416(3) 0.625(3) 0.046(13) Uiso 0.5 1 d D . P A 1
N6 N 0.2242(17) 0.3646(16) 0.6907(18) 0.027(6) Uiso 0.5 1 d D . P A 1
O5 O 0.448(2) 0.5619(16) 0.591(2) 0.029(7) Uani 0.5 1 d . U P A 2
C21 C 0.375(2) 0.597(3) 0.641(3) 0.033(11) Uiso 0.5 1 d D . P A 2
C22 C 0.376(4) 0.628(4) 0.729(4) 0.064(17) Uiso 0.5 1 d D . P A 2
C23 C 0.306(2) 0.654(2) 0.771(2) 0.035(10) Uiso 0.5 1 d D . P A 2
C24 C 0.224(2) 0.613(2) 0.649(2) 0.037(10) Uiso 0.5 1 d D . P A 2
C25 C 0.290(3) 0.577(2) 0.598(2) 0.026(9) Uiso 0.5 1 d D . P A 2
N9 N 0.2185(18) 0.6279(19) 0.7457(18) 0.026(7) Uiso 0.5 1 d D . P A 2
O6 O 0.0615(16) 0.3299(18) 0.3401(18) 0.044(7) Uiso 0.5 1 d D . P . .
N4 N 0.5 0.183(2) 0.6621(19) 0.029(6) Uani 1 2 d S T P A .
N2 N 0.5 -0.0219(7) 0.453(2) 0.026(4) Uani 1 2 d S TU P . .
N3 N 0.5 0.185(2) 0.213(2) 0.037(7) Uani 1 2 d S TU P A .
N1 N 0.5 0.3945(6) 0.439(2) 0.018(2) Uani 1 2 d S TU P A .
N5A N 0.289(3) 0.191(2) 0.469(3) 0.032(9) Uani 0.5 1 d . U P A .
C2 C 0.5 0.0488(8) 0.450(3) 0.020(3) Uani 1 2 d S TU P . .
C1 C 0.5 0.3151(8) 0.4551(17) 0.020(4) Uani 1 2 d S TU P . .
C4 C 0.5 0.189(2) 0.587(2) 0.018(6) Uani 1 2 d S TU P . .
C3 C 0.5 0.181(2) 0.299(3) 0.026(7) Uani 1 2 d S TU P . .
C5A C 0.360(2) 0.191(2) 0.459(3) 0.013(8) Uani 0.5 1 d . U P . .
C5B C 0.369(3) 0.182(2) 0.428(3) 0.021(9) Uani 0.5 1 d . U P . .
N5B N 0.288(3) 0.188(2) 0.406(2) 0.024(7) Uani 0.5 1 d . U P A .
O1 O 0.4071(4) 0.6847(4) 0.4623(8) 0.026(3) Uani 1 1 d D U . . .
O7 O 0.0753(11) 0.3255(10) 0.5385(11) 0.006(3) Uiso 0.5 1 d D . P . .
H17 H 0.279(12) 0.545(10) 0.333(11) 0.007 Uiso 0.5 1 d D U P B 1
H18 H 0.152(4) 0.607(10) 0.245(7) 0.007 Uiso 0.5 1 d D U P C 1
H20 H 0.439(3) 0.620(13) 0.114(5) 0.007 Uiso 0.5 1 d D U P D 1
H8N H 0.178(2) 0.645(15) 0.116(6) 0.007 Uiso 0.5 1 d D U P E 1
H13 H 0.108(5) 0.390(9) 0.308(9) 0.007 Uiso 0.5 1 d D U P F 2
H14 H 0.309(5) 0.354(12) 0.132(4) 0.007 Uiso 0.5 1 d D U P G 2
H15 H 0.418(3) 0.386(11) 0.234(12) 0.007 Uiso 0.5 1 d D U P H 2
H7 H 0.200(5) 0.460(10) 0.474(5) 0.007 Uiso 0.5 1 d D U P I 1
H10 H 0.412(4) 0.424(12) 0.634(14) 0.007 Uiso 0.5 1 d D U P J 1
H22 H 0.434(6) 0.649(11) 0.751(12) 0.007 Uiso 0.5 1 d D U P K 2
H23 H 0.311(15) 0.652(12) 0.838(3) 0.007 Uiso 0.5 1 d D U P L 2
H25 H 0.284(6) 0.571(11) 0.530(3) 0.007 Uiso 0.5 1 d D U P M 2
H9N H 0.180(4) 0.636(13) 0.799(6) 0.007 Uiso 0.5 1 d D U P N 2
H6B H 0.075(8) 0.377(7) 0.374(11) 0.007 Uiso 0.5 1 d D U P . .
H6A H 0 0.334(7) 0.328(8) 0.007 Uiso 1 2 d DS U P . .
H1A H 0.414(5) 0.720(5) 0.412(4) 0.007 Uiso 1 1 d D U . . .
H7A H 0.051(10) 0.319(10) 0.597(5) 0.007 Uiso 0.5 1 d D U P . .
H7B H 0.042(8) 0.366(8) 0.508(9) 0.007 Uiso 0.5 1 d D U P . .
H6N H 0.191(5) 0.361(8) 0.748(4) 0.007 Uiso 0.5 1 d D U P . .
H24 H 0.180(8) 0.574(9) 0.624(12) 0.007 Uiso 0.5 1 d D U P . .
H7N H 0.167(6) 0.316(7) 0.195(8) 0.007 Uiso 0.5 1 d D U P . .
H8 H 0.113(4) 0.406(11) 0.629(13) 0.007 Uiso 0.5 1 d D U P . .
H1B H 0.349(2) 0.676(5) 0.473(5) 0.007 Uiso 1 1 d D U . . .
H9 H 0.360(6) 0.331(9) 0.733(8) 0.007 Uiso 0.5 1 d D U P . .
H12 H 0.200(4) 0.493(9) 0.382(8) 0.007 Uiso 0.5 1 d D U P . .
H19 H 0.311(14) 0.681(9) 0.051(8) 0.007 Uiso 0.5 1 d D U P . .

loop_
_atom_site_aniso_label
_atom_site_aniso_U_11
_atom_site_aniso_U_22
_atom_site_aniso_U_33
_atom_site_aniso_U_23
_atom_site_aniso_U_13
_atom_site_aniso_U_12
Dy1 0.0108(2) 0.0159(2) 0.0164(3) -0.0090(7) 0 0
Rh1 0.0163(4) 0.0194(4) 0.0238(5) 0.0011(15) 0 0
O4 0.013(7) 0.019(7) 0.022(7) 0.001(5) -0.003(5) 0.002(5)
O3 0.029(9) 0.029(9) 0.027(8) -0.001(6) -0.005(6) 0.000(6)
O2 0.011(9) 0.020(10) 0.028(11) 0.007(8) 0.008(7) 0.000(8)
O5 0.025(8) 0.031(9) 0.032(8) 0.002(6) 0.000(6) -0.001(6)
N4 0.030(14) 0.033(14) 0.024(12) 0.003(10) 0 0
N2 0.033(5) 0.021(4) 0.024(12) 0.018(10) 0 0
N3 0.043(16) 0.040(15) 0.027(11) -0.004(10) 0 0
N1 0.013(4) 0.033(5) 0.007(6) 0.007(10) 0 0
N5A 0.030(10) 0.034(10) 0.033(10) 0.003(5) 0.002(5) -0.003(5)
C2 0.018(4) 0.025(4) 0.018(7) -0.005(6) 0 0
C1 0.022(5) 0.026(5) 0.012(8) 0.004(5) 0 0
C4 0.015(8) 0.018(8) 0.020(7) 0.002(5) 0 0
C3 0.023(12) 0.015(11) 0.041(11) 0.003(9) 0 0
C5A 0.012(9) 0.014(9) 0.013(9) 0.001(5) 0.001(5) 0.003(5)
C5B 0.021(10) 0.021(10) 0.020(11) -0.002(5) -0.002(5) 0.001(5)
N5B 0.022(8) 0.025(8) 0.024(9) -0.004(5) 0.000(5) -0.001(5)
O1 0.008(2) 0.022(3) 0.048(8) 0.000(4) 0.004(3) 0.002(2)

loop_
_atom_type_symbol
_atom_type_description
_atom_type_scat_dispersion_real
_atom_type_scat_dispersion_imag
_atom_type_scat_source
C C 0.0033 0.0016 'International Tables Vol C Tables 4.2.6.8 and 6.1.1.4'
H H 0 0 'International Tables Vol C Tables 4.2.6.8 and 6.1.1.4'
O O 0.0106 0.006 'International Tables Vol C Tables 4.2.6.8 and 6.1.1.4'
N N 0.0061 0.0033 'International Tables Vol C Tables 4.2.6.8 and 6.1.1.4'
Dy Dy -0.1892 4.4098 'International Tables Vol C Tables 4.2.6.8 and 6.1.1.4'
Rh Rh -1.1178 0.9187 'International Tables Vol C Tables 4.2.6.8 and 6.1.1.4'

loop_
_geom_angle_atom_site_label_1
_geom_angle_atom_site_label_2
_geom_angle_atom_site_label_3
_geom_angle
_geom_angle_site_symmetry_1
_geom_angle_site_symmetry_3
O5 Dy1 O5 41.1(16) . 2_655
O5 Dy1 O3 129.7(11) . 2_655
O5 Dy1 O3 91.0(12) 2_655 2_655
O5 Dy1 O3 91.0(12) . .
O5 Dy1 O3 129.7(11) 2_655 .
O3 Dy1 O3 124.8(17) 2_655 .
O4 Dy1 O4 35.6(14) 2_655 .
O4 Dy1 O2 130.9(10) 2_655 .
O4 Dy1 O2 96.4(10) . .
O4 Dy1 O2 96.4(10) 2_655 2_655
O4 Dy1 O2 130.9(10) . 2_655
O2 Dy1 O2 125.6(14) . 2_655
O5 Dy1 O1 70.6(8) . .
O5 Dy1 O1 94.2(7) 2_655 .
O3 Dy1 O1 143.5(9) 2_655 .
O3 Dy1 O1 77.4(9) . .
O4 Dy1 O1 100.2(7) 2_655 .
O4 Dy1 O1 79.9(7) . .
O2 Dy1 O1 70.3(7) . .
O2 Dy1 O1 133.6(8) 2_655 .
O5 Dy1 O1 94.2(7) . 2_655
O5 Dy1 O1 70.6(8) 2_655 2_655
O3 Dy1 O1 77.4(9) 2_655 2_655
O3 Dy1 O1 143.5(9) . 2_655
O4 Dy1 O1 79.9(7) 2_655 2_655
O4 Dy1 O1 100.2(7) . 2_655
O2 Dy1 O1 133.6(8) . 2_655
O2 Dy1 O1 70.3(8) 2_655 2_655
O1 Dy1 O1 70.5(3) . 2_655
O5 Dy1 N1 93.4(10) . .
O5 Dy1 N1 93.4(10) 2_655 .
O3 Dy1 N1 71.1(9) 2_655 .
O3 Dy1 N1 71.1(9) . .
O4 Dy1 N1 95.8(10) 2_655 .
O4 Dy1 N1 95.8(10) . .
O2 Dy1 N1 75.0(8) . .
O2 Dy1 N1 75.0(8) 2_655 .
O1 Dy1 N1 144.3(2) . .
O1 Dy1 N1 144.3(2) 2_655 .
C5B Rh1 C5B 166(3) 2_655 .
C5B Rh1 C1 92.2(11) 2_655 .
C5B Rh1 C1 92.2(11) . .
C5B Rh1 C4 96.8(13) 2_655 .
C5B Rh1 C4 96.8(13) . .
C1 Rh1 C4 84.3(12) . .
C5B Rh1 C3 83.2(13) 2_655 .
C5B Rh1 C3 83.2(13) . .
C1 Rh1 C3 96.5(12) . .
C4 Rh1 C3 179.2(5) . .
C5B Rh1 C2 88.6(11) 2_655 .
C5B Rh1 C2 88.6(11) . .
C1 Rh1 C2 173.4(13) . .
C4 Rh1 C2 89.0(14) . .
C3 Rh1 C2 90.2(14) . .
C5B Rh1 C5A 178.8(18) 2_655 .
C5B Rh1 C5A 13.2(10) . .
C1 Rh1 C5A 87.2(10) . .
C4 Rh1 C5A 84.2(10) . .
C3 Rh1 C5A 95.9(10) . .
C2 Rh1 C5A 92.1(9) . .
C5B Rh1 C5A 13.2(10) 2_655 2_655
C5B Rh1 C5A 178.8(18) . 2_655
C1 Rh1 C5A 87.2(10) . 2_655
C4 Rh1 C5A 84.2(10) . 2_655
C3 Rh1 C5A 95.9(10) . 2_655
C2 Rh1 C5A 92.1(9) . 2_655
C5A Rh1 C5A 168(2) . 2_655
C16 O4 O4 148.9(18) . 2_655
C16 O4 Dy1 138(2) . .
O4 O4 Dy1 72.2(7) 2_655 .
O4 C16 C9 157(3) . 3_564
O4 C16 C17 128(3) . .
C9 C16 C17 67(2) 3_564 .
O4 C16 C20 117(3) . .
C9 C16 C20 47(2) 3_564 .
C17 C16 C20 114(3) . .
O4 C16 C10 133(3) . 3_564
C9 C16 C10 46(2) 3_564 3_564
C17 C16 C10 96(2) . 3_564
C18 C17 C16 126(3) . .
C18 C17 C9 73(2) . 3_564
C16 C17 C9 56(2) . 3_564
C16 C17 N6 105(2) . 3_564
C9 C17 N6 49.1(15) 3_564 3_564
C18 C17 H17 105(10) . .
C16 C17 H17 118(10) . .
C9 C17 H17 165(10) 3_564 .
N6 C17 H17 130(10) 3_564 .
N6 C18 C17 108(4) 3_564 .
C17 C18 N8 109(3) . .
N6 C18 C8 56(3) 3_564 3_564
C17 C18 C8 140(3) . 3_564
N8 C18 C8 47.8(18) . 3_564
N6 C18 C9 53(3) 3_564 3_564
C17 C18 C9 58(2) . 3_564
N8 C18 C9 51.5(18) . 3_564
C8 C18 C9 92(2) 3_564 3_564
N6 C18 H18 103(5) 3_564 .
C17 C18 H18 137(7) . .
N8 C18 H18 108(4) . .
C8 C18 H18 81(8) 3_564 .
C9 C18 H18 153(8) 3_564 .
C10 C19 N8 114(3) 3_564 .
C10 C19 C9 66(3) 3_564 3_564
N8 C19 C9 70(2) . 3_564
N8 C19 C20 120(3) . .
C9 C19 C20 51(2) 3_564 .
C10 C19 C6 53(3) 3_564 3_564
N8 C19 C6 110(3) . 3_564
C9 C19 C6 113(3) 3_564 3_564
C20 C19 C6 93(2) . 3_564
C10 C19 N6 99(3) 3_564 3_564
C9 C19 N6 53.2(17) 3_564 3_564
C20 C19 N6 103(2) . 3_564
C6 C19 N6 109(2) 3_564 3_564
C10 C19 H19 134(10) 3_564 .
N8 C19 H19 112(10) . .
C9 C19 H19 141(10) 3_564 .
C20 C19 H19 116(10) . .
C6 C19 H19 103(10) 3_564 .
N6 C19 H19 127(10) 3_564 .
C10 C20 C9 76(3) 3_564 3_564
C10 C20 C19 52(3) 3_564 .
C9 C20 C19 59(2) 3_564 .
C10 C20 C16 94(4) 3_564 .
C9 C20 C16 64(2) 3_564 .
C19 C20 C16 118(3) . .
C10 C20 H20 99(10) 3_564 .
C9 C20 H20 172(5) 3_564 .
C19 C20 H20 113(4) . .
C16 C20 H20 123(7) . .
N6 N8 C19 131(4) 3_564 .
N6 N8 C8 84(3) 3_564 3_564
C19 N8 C8 116(3) . 3_564
N6 N8 C9 76(3) 3_564 3_564
C19 N8 C9 57(2) . 3_564
C8 N8 C9 130(3) 3_564 3_564
C19 N8 C18 124(3) . .
C8 N8 C18 74(2) 3_564 .
C9 N8 C18 75(2) 3_564 .
N6 N8 C10 103(3) 3_564 3_564
C8 N8 C10 103(3) 3_564 3_564
C18 N8 C10 94(2) . 3_564
N6 N8 H8N 100(9) 3_564 .
C19 N8 H8N 125(5) . .
C9 N8 H8N 172(10) 3_564 .
C18 N8 H8N 99(10) . .
C10 N8 H8N 135(10) 3_564 .
C11 O3 Dy1 149(3) . .
O3 C11 C12 121(3) . .
O3 C11 C15 123(3) . .
C12 C11 C15 116(3) . .
O3 C11 C23 144(3) . 3_564
C12 C11 C23 83(2) . 3_564
C13 C12 C11 129(3) . .
C11 C12 N9 93(2) . 3_564
C13 C12 H12 112(6) . .
C11 C12 H12 115(5) . .
N9 C12 H12 149(7) 3_564 .
N9 C13 C12 98(3) 3_564 .
C12 C13 N7 113(3) . .
N9 C13 H13 131(5) 3_564 .
C12 C13 H13 132(6) . .
N7 C13 H13 115(4) . .
C23 C14 C24 136(3) 3_564 3_564
C23 C14 N9 71(2) 3_564 3_564
C24 C14 N9 65(2) 3_564 3_564
C23 C14 N7 86(3) 3_564 .
C24 C14 N7 50(2) 3_564 .
C23 C14 C22 61(3) 3_564 3_564
C24 C14 C22 156(4) 3_564 3_564
N9 C14 C22 127(3) 3_564 3_564
N7 C14 C22 146(3) . 3_564
C23 C14 C15 59(2) 3_564 .
C24 C14 C15 137(3) 3_564 .
N9 C14 C15 106(2) 3_564 .
N7 C14 C15 125(3) . .
C23 C14 C21 115(3) 3_564 3_564
C24 C14 C21 106(3) 3_564 3_564
N9 C14 C21 154(3) 3_564 3_564
N7 C14 C21 154(3) . 3_564
C22 C14 C21 54(3) 3_564 3_564
C15 C14 C21 63(2) . 3_564
C23 C14 C25 161(3) 3_564 3_564
C24 C14 C25 53(2) 3_564 3_564
N9 C14 C25 113(2) 3_564 3_564
N7 C14 C25 102(3) . 3_564
C22 C14 C25 105(3) 3_564 3_564
C15 C14 C25 102(2) . 3_564
C21 C14 C25 53(2) 3_564 3_564
C23 C14 H14 144(10) 3_564 .
C24 C14 H14 76(7) 3_564 .
N9 C14 H14 138(5) 3_564 .
N7 C14 H14 119(5) . .
C22 C14 H14 95(6) 3_564 .
C15 C14 H14 114(6) . .
C21 C14 H14 52(7) 3_564 .
C25 C14 H14 45(10) 3_564 .
C22 C15 C23 69(6) 3_564 3_564
C22 C15 C11 157(7) 3_564 .
C23 C15 C11 90(3) 3_564 .
C22 C15 C14 63(6) 3_564 .
C23 C15 C14 45.5(19) 3_564 .
C11 C15 C14 109(3) . .
C22 C15 C21 56(6) 3_564 3_564
C23 C15 C21 101(3) 3_564 3_564
C11 C15 C21 142(3) . 3_564
C14 C15 C21 61(2) . 3_564
C23 C15 H15 108(10) 3_564 .
C11 C15 H15 144(6) . .
C14 C15 H15 106(4) . .
C21 C15 H15 66(10) 3_564 .
N9 N7 C24 120(7) 3_564 3_564
N9 N7 C14 77(5) 3_564 .
C24 N7 C14 62(2) 3_564 .
N9 N7 C13 48(5) 3_564 .
C24 N7 C13 129(3) 3_564 .
C14 N7 C13 123(3) . .
N9 N7 C23 47(5) 3_564 3_564
C24 N7 C23 103(3) 3_564 3_564
C13 N7 C23 94(3) . 3_564
N9 N7 H7N 145(10) 3_564 .
C24 N7 H7N 95(8) 3_564 .
C14 N7 H7N 122(5) . .
C13 N7 H7N 113(3) . .
C23 N7 H7N 126(10) 3_564 .
C6 O2 Dy1 147(3) . .
O2 C6 C10 121(3) . .
O2 C6 C7 123(3) . .
C10 C6 C7 114(3) . .
O2 C6 C19 151(3) . 3_565
C7 C6 C19 83(2) . 3_565
C6 C7 C8 113(3) . .
C6 C7 H7 116(5) . .
C8 C7 H7 131(6) . .
N8 C8 C7 98(3) 3_565 .
N6 C8 C7 121(3) . .
N8 C8 C18 58(2) 3_565 3_565
C7 C8 C18 130(3) . 3_565
N8 C8 H8 127(10) 3_565 .
N6 C8 H8 114(10) . .
C7 C8 H8 123(10) . .
C18 C8 H8 104(10) 3_565 .
C20 C9 C19 71(2) 3_565 3_565
C20 C9 C10 45(3) 3_565 .
C19 C9 C10 51(2) 3_565 .
C20 C9 C16 69(2) 3_565 3_565
C19 C9 C16 133(3) 3_565 3_565
C10 C9 C16 83(3) . 3_565
C20 C9 N6 150(3) 3_565 .
C19 C9 N6 81(2) 3_565 .
C10 C9 N6 108(3) . .
C16 C9 N6 130(3) 3_565 .
C20 C9 N8 124(3) 3_565 3_565
C19 C9 N8 54(2) 3_565 3_565
C10 C9 N8 91(3) . 3_565
C16 C9 N8 152(3) 3_565 3_565
C20 C9 C17 124(3) 3_565 3_565
C19 C9 C17 145(3) 3_565 3_565
C10 C9 C17 113(3) . 3_565
C16 C9 C17 56(2) 3_565 3_565
N6 C9 C17 75(2) . 3_565
N8 C9 C17 102(3) 3_565 3_565
C20 C9 C18 153(3) 3_565 3_565
C19 C9 C18 102(2) 3_565 3_565
C10 C9 C18 109(3) . 3_565
C16 C9 C18 103(2) 3_565 3_565
N8 C9 C18 53.3(18) 3_565 3_565
C17 C9 C18 49.1(18) 3_565 3_565
C20 C9 H9 79(6) 3_565 .
C19 C9 H9 131(10) 3_565 .
C10 C9 H9 123(6) . .
C16 C9 H9 61(10) 3_565 .
N6 C9 H9 129(7) . .
N8 C9 H9 140(9) 3_565 .
C17 C9 H9 84(10) 3_565 .
C18 C9 H9 121(8) 3_565 .
C20 C10 C19 85(4) 3_565 3_565
C20 C10 C9 58(3) 3_565 .
C19 C10 C9 63(3) 3_565 .
C20 C10 C6 151(5) 3_565 .
C19 C10 C6 86(3) 3_565 .
C9 C10 C6 137(4) . .
C20 C10 C16 54(3) 3_565 3_565
C19 C10 C16 112(3) 3_565 3_565
C9 C10 C16 50(2) . 3_565
C6 C10 C16 154(4) . 3_565
C20 C10 N8 97(4) 3_565 3_565
C9 C10 N8 47(2) . 3_565
C6 C10 N8 91(3) . 3_565
C16 C10 N8 94(2) 3_565 3_565
C20 C10 H10 57(10) 3_565 .
C19 C10 H10 133(10) 3_565 .
C9 C10 H10 108(10) . .
C6 C10 H10 114(10) . .
C16 C10 H10 68(10) 3_565 .
N8 C10 H10 153(10) 3_565 .
N8 N6 C18 153(5) 3_565 3_565
N8 N6 C8 67(3) 3_565 .
C18 N6 C8 94(3) 3_565 .
N8 N6 C9 76(3) 3_565 .
C18 N6 C9 100(4) 3_565 .
C8 N6 C9 122(3) . .
C18 N6 C19 132(3) 3_565 3_565
C8 N6 C19 84(2) . 3_565
C9 N6 C19 45.8(18) . 3_565
N8 N6 C17 130(4) 3_565 3_565
C18 N6 C17 47(3) 3_565 3_565
C8 N6 C17 126(2) . 3_565
C9 N6 C17 55.6(19) . 3_565
C19 N6 C17 97.9(19) 3_565 3_565
N8 N6 H6N 156(9) 3_565 .
C18 N6 H6N 48(8) 3_565 .
C8 N6 H6N 110(4) . .
C9 N6 H6N 121(6) . .
C19 N6 H6N 165(5) 3_565 .
C17 N6 H6N 72(7) 3_565 .
C21 O5 O5 141(2) . 2_655
C21 O5 Dy1 139(3) . .
O5 O5 Dy1 69.4(8) 2_655 .
C22 C21 O5 126(4) . .
C22 C21 C25 119(4) . .
O5 C21 C25 113(3) . .
C22 C21 C14 54(3) . 3_565
O5 C21 C14 179(4) . 3_565
C25 C21 C14 67(2) . 3_565
O5 C21 C15 124(3) . 3_565
C25 C21 C15 108(3) . 3_565
C14 C21 C15 56.6(18) 3_565 3_565
C15 C22 C23 79(6) 3_565 .
C15 C22 C21 98(7) 3_565 .
C23 C22 C21 122(5) . .
C15 C22 C14 88(7) 3_565 3_565
C23 C22 C14 50(3) . 3_565
C21 C22 C14 72(4) . 3_565
C15 C22 H22 111(10) 3_565 .
C23 C22 H22 119(10) . .
C21 C22 H22 116(10) . .
C14 C22 H22 156(10) 3_565 .
C14 C23 C22 69(4) 3_565 .
C14 C23 C15 76(3) 3_565 3_565
C14 C23 N9 61(2) 3_565 .
C22 C23 N9 124(4) . .
C15 C23 N9 110(3) 3_565 .
C14 C23 N7 52.3(19) 3_565 3_565
C22 C23 N7 120(4) . 3_565
C15 C23 N7 113(3) 3_565 3_565
C14 C23 C11 99(3) 3_565 3_565
C22 C23 C11 79(3) . 3_565
C15 C23 C11 48(2) 3_565 3_565
N9 C23 C11 87(2) . 3_565
N7 C23 C11 99(2) 3_565 3_565
C14 C23 H23 162(10) 3_565 .
C22 C23 H23 113(10) . .
C15 C23 H23 96(10) 3_565 .
N9 C23 H23 108(10) . .
N7 C23 H23 120(10) 3_565 .
C11 C23 H23 64(10) 3_565 .
N7 C24 C14 68(2) 3_565 3_565
N7 C24 C25 144(4) 3_565 .
C14 C24 C25 79(3) 3_565 .
C14 C24 N9 59(2) 3_565 .
C25 C24 N9 130(3) . .
N7 C24 H24 114(10) 3_565 .
C14 C24 H24 157(10) 3_565 .
C25 C24 H24 93(10) . .
N9 C24 H24 116(10) . .
C24 C25 C21 109(3) . .
C24 C25 C14 49(2) . 3_565
C21 C25 C14 61(2) . 3_565
C24 C25 H25 120(9) . .
C21 C25 H25 121(5) . .
C14 C25 H25 152(10) 3_565 .
N7 N9 C13 115(7) 3_565 3_565
N7 N9 C14 83(5) 3_565 3_565
C13 N9 C14 156(3) 3_565 3_565
C13 N9 C24 126(3) 3_565 .
C14 N9 C24 56(2) 3_565 .
N7 N9 C23 119(6) 3_565 .
C13 N9 C23 124(3) 3_565 .
C14 N9 C23 48(2) 3_565 .
C24 N9 C23 104(3) . .
N7 N9 C12 149(7) 3_565 3_565
C13 N9 C12 45(2) 3_565 3_565
C14 N9 C12 111(2) 3_565 3_565
C24 N9 C12 122(2) . 3_565
C23 N9 C12 89(2) . 3_565
N7 N9 H9N 110(10) 3_565 .
C14 N9 H9N 156(5) 3_565 .
C24 N9 H9N 146(6) . .
C23 N9 H9N 109(4) . .
C12 N9 H9N 67(10) 3_565 .
H13 O6 H6B 58(10) . .
H13 O6 H6A 116(10) . .
H6B O6 H6A 106(4) . .
C1 N1 Dy1 168(2) . .
N5B N5A C5A 85(5) . .
N5B N5A C5B 66(5) . .
N2 C2 Rh1 180(4) . .
N1 C1 Rh1 165(2) . .
N4 C4 Rh1 174(3) . .
N3 C3 Rh1 175(3) . .
N5A C5A Rh1 177(3) . .
N5B C5A Rh1 139(3) . .
N5B C5B Rh1 171(4) . .
N5A C5B Rh1 147(4) . .
N5A N5B C5B 74(5) . .
N5A N5B C5A 53(4) . .
Dy1 O1 H1A 110(6) . .
Dy1 O1 H1B 118(5) . .
H1A O1 H1B 110(4) . .
H7A O7 H7B 107(5) . .

loop_
_geom_bond_atom_site_label_1
_geom_bond_atom_site_label_2
_geom_bond_distance
_geom_bond_site_symmetry_2
Dy1 O5 2.21(3) .
Dy1 O3 2.24(3) 2_655
Dy1 O4 2.26(3) 2_655
Dy1 O2 2.35(3) .
Dy1 O2 2.35(3) 2_655
Dy1 O1 2.393(6) .
Dy1 N1 2.461(10) .
Rh1 C5B 1.95(4) 2_655
Rh1 C1 1.966(12) .
Rh1 C4 2.00(3) .
Rh1 C3 2.05(4) .
Rh1 C2 2.076(12) .
Rh1 C5A 2.09(4) .
C16 C17 1.40(5) .
C16 C20 1.46(4) .
C17 C18 1.39(5) .
C17 C9 1.55(4) 3_564
C18 N8 1.46(4) .
C18 C8 1.65(4) 3_564
C18 H18 0.95(3) .
C19 C10 1.12(5) 3_564
C19 N8 1.23(4) .
C19 C9 1.27(4) 3_564
C19 C20 1.40(4) .
C19 C6 1.70(5) 3_564
N8 C8 1.28(4) 3_564
N8 C9 1.43(4) 3_564
O3 C11 1.32(4) .
C11 C12 1.41(4) .
C11 C15 1.46(4) .
C14 C24 1.26(4) 3_564
C14 N9 1.30(4) 3_564
C14 N7 1.32(3) .
C14 C22 1.34(6) 3_564
C14 C15 1.50(4) .
C14 C21 1.56(4) 3_564
C14 C25 1.65(4) 3_564
C15 C23 1.32(5) 3_564
C15 C21 1.59(5) 3_564
C6 C10 1.37(5) .
C6 C7 1.39(4) .
C8 N8 1.28(4) 3_565
C8 N6 1.38(3) .
C9 C20 1.15(5) 3_565
C9 C19 1.27(4) 3_565
C9 C10 1.32(5) .
C9 C16 1.40(4) 3_565
C9 N6 1.42(3) .
C9 N8 1.43(4) 3_565
C9 C17 1.55(4) 3_565
O5 C21 1.40(4) .

loop_
_geom_torsion_atom_site_label_1
_geom_torsion_atom_site_label_2
_geom_torsion_atom_site_label_3
_geom_torsion_atom_site_label_4
_geom_torsion
_geom_torsion_site_symmetry_1
_geom_torsion_site_symmetry_4
O4 O4 C16 C9 -46(10) 2_655 3_564
Dy1 O4 C16 C9 117(8) . 3_564
O4 O4 C16 C17 -172(2) 2_655 .
Dy1 O4 C16 C17 -10(6) . .
O4 O4 C16 C20 -3(5) 2_655 .
Dy1 O4 C16 C20 159(2) . .
O4 O4 C16 C10 32(6) 2_655 3_564
Dy1 O4 C16 C10 -166(3) . 3_564
O4 C16 C17 C18 -175(3) . .
C9 C16 C17 C18 25(4) 3_564 .
C20 C16 C17 C18 15(5) . .
C10 C16 C17 C18 -12(4) 3_564 .
O4 C16 C17 C9 160(4) . 3_564
C20 C16 C17 C9 -9(2) . 3_564
C10 C16 C17 C9 -37(2) 3_564 3_564
O4 C16 C17 N6 170(3) . 3_564
C9 C16 C17 N6 10(2) 3_564 3_564
C20 C16 C17 N6 1(3) . 3_564
C10 C16 C17 N6 -27(3) 3_564 3_564
C16 C17 C18 N6 -36(5) . 3_564
C9 C17 C18 N6 -14(4) 3_564 3_564
C16 C17 C18 N8 -23(5) . .
C9 C17 C18 N8 -1(3) 3_564 .
N6 C17 C18 N8 13(2) 3_564 .
C16 C17 C18 C8 23(7) . 3_564
C9 C17 C18 C8 45(5) 3_564 3_564
N6 C17 C18 C8 59(4) 3_564 3_564
C16 C17 C18 C9 -21(3) . 3_564
N6 C17 C18 C9 14(4) 3_564 3_564
N8 C19 C20 C10 93(5) . 3_564
C9 C19 C20 C10 97(4) 3_564 3_564
C6 C19 C20 C10 -22(4) 3_564 3_564
N6 C19 C20 C10 89(4) 3_564 3_564
C10 C19 C20 C9 -97(4) 3_564 3_564
N8 C19 C20 C9 -4(3) . 3_564
C6 C19 C20 C9 -119(3) 3_564 3_564
N6 C19 C20 C9 -8(3) 3_564 3_564
C10 C19 C20 C16 -72(4) 3_564 .
N8 C19 C20 C16 21(5) . .
C9 C19 C20 C16 25(3) 3_564 .
C6 C19 C20 C16 -94(3) 3_564 .
N6 C19 C20 C16 16(3) 3_564 .
O4 C16 C20 C10 128(4) . 3_564
C9 C16 C20 C10 -73(3) 3_564 3_564
C17 C16 C20 C10 -61(4) . 3_564
O4 C16 C20 C9 -159(4) . 3_564
C17 C16 C20 C9 12(3) . 3_564
C10 C16 C20 C9 73(3) 3_564 3_564
O4 C16 C20 C19 177(3) . .
C9 C16 C20 C19 -24(3) 3_564 .
C17 C16 C20 C19 -12(4) . .
C10 C16 C20 C19 49(3) 3_564 .
C10 C19 N8 N6 33(7) 3_564 3_564
C9 C19 N8 N6 -18(6) 3_564 3_564
C20 C19 N8 N6 -15(7) . 3_564
C6 C19 N8 N6 90(6) 3_564 3_564
C10 C19 N8 C8 -72(4) 3_564 3_564
C9 C19 N8 C8 -123(3) 3_564 3_564
C20 C19 N8 C8 -120(4) . 3_564
C6 C19 N8 C8 -14(4) 3_564 3_564
N6 C19 N8 C8 -104(6) 3_564 3_564
C10 C19 N8 C9 51(3) 3_564 3_564
C20 C19 N8 C9 3(3) . 3_564
C6 C19 N8 C9 109(3) 3_564 3_564
N6 C19 N8 C9 18(6) 3_564 3_564
C10 C19 N8 C18 16(5) 3_564 .
C9 C19 N8 C18 -35(4) 3_564 .
C20 C19 N8 C18 -32(5) . .
C6 C19 N8 C18 73(4) 3_564 .
N6 C19 N8 C18 -17(4) 3_564 .
C9 C19 N8 C10 -51(3) 3_564 3_564
C20 C19 N8 C10 -48(3) . 3_564
C6 C19 N8 C10 58(3) 3_564 3_564
N6 C19 N8 C10 -33(7) 3_564 3_564
C17 C18 N8 N6 -89(12) . 3_564
C8 C18 N8 N6 129(12) 3_564 3_564
C9 C18 N8 N6 -90(11) 3_564 3_564
N6 C18 N8 C19 120(12) 3_564 .
C17 C18 N8 C19 31(4) . .
C8 C18 N8 C19 -110(4) 3_564 .
C9 C18 N8 C19 30(3) 3_564 .
N6 C18 N8 C8 -129(12) 3_564 3_564
C17 C18 N8 C8 142(3) . 3_564
C9 C18 N8 C8 140(3) 3_564 3_564
N6 C18 N8 C9 90(11) 3_564 3_564
C17 C18 N8 C9 1(3) . 3_564
C8 C18 N8 C9 -140(3) 3_564 3_564
N6 C18 N8 C10 128(12) 3_564 3_564
C17 C18 N8 C10 39(3) . 3_564
C8 C18 N8 C10 -102(2) 3_564 3_564
C9 C18 N8 C10 38.1(19) 3_564 3_564
Dy1 O3 C11 C12 -180(4) . .
Dy1 O3 C11 C15 4(7) . .
Dy1 O3 C11 C23 57(7) . 3_564
O3 C11 C12 C13 -159(4) . .
C15 C11 C12 C13 17(5) . .
C23 C11 C12 C13 -9(4) 3_564 .
O3 C11 C12 N9 -168(3) . 3_564
C15 C11 C12 N9 8(3) . 3_564
C23 C11 C12 N9 -18.0(18) 3_564 3_564
C11 C12 C13 N9 -15(5) . 3_564
C11 C12 C13 N7 -24(5) . .
N9 C12 C13 N7 -9(2) 3_564 .
O3 C11 C15 C22 111(18) . 3_564
C12 C11 C15 C22 -65(18) . 3_564
C23 C11 C15 C22 -24(17) 3_564 3_564
O3 C11 C15 C23 136(3) . 3_564
C12 C11 C15 C23 -41(3) . 3_564
O3 C11 C15 C14 178(3) . .
C12 C11 C15 C14 2(4) . .
C23 C11 C15 C14 42(2) 3_564 .
O3 C11 C15 C21 -115(5) . 3_564
C12 C11 C15 C21 68(5) . 3_564
C23 C11 C15 C21 109(5) 3_564 3_564
C23 C14 C15 C22 87(6) 3_564 3_564
C24 C14 C15 C22 -147(7) 3_564 3_564
N9 C14 C15 C22 142(6) 3_564 3_564
N7 C14 C15 C22 145(6) . 3_564
C21 C14 C15 C22 -64(6) 3_564 3_564
C25 C14 C15 C22 -100(6) 3_564 3_564
C24 C14 C15 C23 126(5) 3_564 3_564
N9 C14 C15 C23 56(3) 3_564 3_564
N7 C14 C15 C23 59(3) . 3_564
C22 C14 C15 C23 -87(6) 3_564 3_564
C21 C14 C15 C23 -150(4) 3_564 3_564
C25 C14 C15 C23 174(3) 3_564 3_564
C23 C14 C15 C11 -70(3) 3_564 .
C24 C14 C15 C11 56(5) 3_564 .
N9 C14 C15 C11 -15(3) 3_564 .
N7 C14 C15 C11 -11(4) . .
C22 C14 C15 C11 -157(7) 3_564 .
C21 C14 C15 C11 140(3) 3_564 .
C25 C14 C15 C11 104(3) 3_564 .
C23 C14 C15 C21 150(4) 3_564 3_564
C24 C14 C15 C21 -84(4) 3_564 3_564
N9 C14 C15 C21 -154(3) 3_564 3_564
N7 C14 C15 C21 -151(4) . 3_564
C22 C14 C15 C21 64(6) 3_564 3_564
C25 C14 C15 C21 -36(3) 3_564 3_564
C23 C14 N7 N9 38(6) 3_564 3_564
C24 C14 N7 N9 -135(7) 3_564 3_564
C22 C14 N7 N9 18(9) 3_564 3_564
C15 C14 N7 N9 -10(7) . 3_564
C21 C14 N7 N9 -109(8) 3_564 3_564
C25 C14 N7 N9 -125(6) 3_564 3_564
C23 C14 N7 C24 172(4) 3_564 3_564
N9 C14 N7 C24 135(7) 3_564 3_564
C22 C14 N7 C24 153(6) 3_564 3_564
C15 C14 N7 C24 125(4) . 3_564
C21 C14 N7 C24 25(7) 3_564 3_564
C25 C14 N7 C24 10(3) 3_564 3_564
C23 C14 N7 C13 52(4) 3_564 .
C24 C14 N7 C13 -120(4) 3_564 .
N9 C14 N7 C13 14(5) 3_564 .
C22 C14 N7 C13 33(7) 3_564 .
C15 C14 N7 C13 5(5) . .
C21 C14 N7 C13 -95(7) 3_564 .
C25 C14 N7 C13 -111(3) 3_564 .
C24 C14 N7 C23 -172(4) 3_564 3_564
N9 C14 N7 C23 -38(6) 3_564 3_564
C22 C14 N7 C23 -19(5) 3_564 3_564
C15 C14 N7 C23 -47(3) . 3_564
C21 C14 N7 C23 -147(7) 3_564 3_564
C25 C14 N7 C23 -162(3) 3_564 3_564
C12 C13 N7 N9 31(8) . 3_564
N9 C13 N7 C24 -98(9) 3_564 3_564
C12 C13 N7 C24 -67(5) . 3_564
N9 C13 N7 C14 -19(7) 3_564 .
C12 C13 N7 C14 12(5) . .
N9 C13 N7 C23 12(7) 3_564 3_564
C12 C13 N7 C23 44(3) . 3_564
Dy1 O2 C6 C10 44(7) . .
Dy1 O2 C6 C7 -152(3) . .
Dy1 O2 C6 C19 1(10) . 3_565
O2 C6 C7 C8 -151(3) . .
C10 C6 C7 C8 14(4) . .
C19 C6 C7 C8 42(3) 3_565 .
C6 C7 C8 N8 -42(4) . 3_565
C6 C7 C8 N6 -22(4) . .
C6 C7 C8 C18 13(5) . 3_565
C19 C9 C10 C20 -101(4) 3_565 3_565
C16 C9 C10 C20 67(3) 3_565 3_565
N6 C9 C10 C20 -163(4) . 3_565
N8 C9 C10 C20 -140(4) 3_565 3_565
C17 C9 C10 C20 116(4) 3_565 3_565
C18 C9 C10 C20 168(3) 3_565 3_565
C20 C9 C10 C19 101(4) 3_565 3_565
C16 C9 C10 C19 168(3) 3_565 3_565
N6 C9 C10 C19 -61(3) . 3_565
N8 C9 C10 C19 -39(3) 3_565 3_565
C17 C9 C10 C19 -143(3) 3_565 3_565
C18 C9 C10 C19 -90(3) 3_565 3_565
C20 C9 C10 C6 148(7) 3_565 .
C19 C9 C10 C6 47(5) 3_565 .
C16 C9 C10 C6 -145(6) 3_565 .
N6 C9 C10 C6 -15(7) . .
N8 C9 C10 C6 8(6) 3_565 .
C17 C9 C10 C6 -96(6) 3_565 .
C18 C9 C10 C6 -43(7) 3_565 .
C20 C9 C10 C16 -67(3) 3_565 3_565
C19 C9 C10 C16 -168(3) 3_565 3_565
N6 C9 C10 C16 130(3) . 3_565
N8 C9 C10 C16 153(3) 3_565 3_565
C17 C9 C10 C16 49(3) 3_565 3_565
C18 C9 C10 C16 101(3) 3_565 3_565
C20 C9 C10 N8 140(4) 3_565 3_565
C19 C9 C10 N8 39(3) 3_565 3_565
C16 C9 C10 N8 -153(3) 3_565 3_565
N6 C9 C10 N8 -22.7(17) . 3_565
C17 C9 C10 N8 -104(3) 3_565 3_565
C18 C9 C10 N8 -51(2) 3_565 3_565
O2 C6 C10 C20 -79(11) . 3_565
C7 C6 C10 C20 116(10) . 3_565
C19 C6 C10 C20 71(10) 3_565 3_565
O2 C6 C10 C19 -150(4) . 3_565
C7 C6 C10 C19 45(4) . 3_565
O2 C6 C10 C9 170(5) . .
C7 C6 C10 C9 4(7) . .
C19 C6 C10 C9 -40(5) 3_565 .
O2 C6 C10 C16 76(9) . 3_565
C7 C6 C10 C16 -90(8) . 3_565
C19 C6 C10 C16 -135(9) 3_565 3_565
O2 C6 C10 N8 176(3) . 3_565
C7 C6 C10 N8 10(3) . 3_565
C19 C6 C10 N8 -35(2) 3_565 3_565
C7 C8 N6 N8 -43(4) . 3_565
C18 C8 N6 N8 -160(5) 3_565 3_565
N8 C8 N6 C18 160(5) 3_565 3_565
C7 C8 N6 C18 117(4) . 3_565
N8 C8 N6 C9 55(4) 3_565 .
C7 C8 N6 C9 12(5) . .
C18 C8 N6 C9 -105(4) 3_565 .
N8 C8 N6 C19 28(3) 3_565 3_565
C7 C8 N6 C19 -15(3) . 3_565
C18 C8 N6 C19 -132(3) 3_565 3_565
N8 C8 N6 C17 124(4) 3_565 3_565
C7 C8 N6 C17 81(4) . 3_565
C18 C8 N6 C17 -36(3) 3_565 3_565
C20 C9 N6 N8 31(7) 3_565 3_565
C19 C9 N6 N8 12(3) 3_565 3_565
C10 C9 N6 N8 55(4) . 3_565
C16 C9 N6 N8 152(5) 3_565 3_565
C17 C9 N6 N8 166(4) 3_565 3_565
C18 C9 N6 N8 152(5) 3_565 3_565
C20 C9 N6 C18 -121(7) 3_565 3_565
C19 C9 N6 C18 -141(4) 3_565 3_565
C10 C9 N6 C18 -97(4) . 3_565
C16 C9 N6 C18 0(5) 3_565 3_565
N8 C9 N6 C18 -152(5) 3_565 3_565
C17 C9 N6 C18 13(3) 3_565 3_565
C20 C9 N6 C8 -20(8) 3_565 .
C19 C9 N6 C8 -39(4) 3_565 .
C10 C9 N6 C8 5(5) . .
C16 C9 N6 C8 101(4) 3_565 .
N8 C9 N6 C8 -51(3) 3_565 .
C17 C9 N6 C8 115(3) 3_565 .
C18 C9 N6 C8 102(4) 3_565 .
C20 C9 N6 C19 19(6) 3_565 3_565
C10 C9 N6 C19 44(3) . 3_565
C16 C9 N6 C19 140(5) 3_565 3_565
N8 C9 N6 C19 -12(3) 3_565 3_565
C17 C9 N6 C19 154(3) 3_565 3_565
C18 C9 N6 C19 141(4) 3_565 3_565
C20 C9 N6 C17 -135(7) 3_565 3_565
C19 C9 N6 C17 -154(3) 3_565 3_565
C10 C9 N6 C17 -110(4) . 3_565
C16 C9 N6 C17 -14(3) 3_565 3_565
N8 C9 N6 C17 -166(4) 3_565 3_565
C18 C9 N6 C17 -13(3) 3_565 3_565
O5 O5 C21 C22 -20(7) 2_655 .
Dy1 O5 C21 C22 -145(4) . .
O5 O5 C21 C25 174.8(19) 2_655 .
Dy1 O5 C21 C25 50(5) . .
O5 O5 C21 C15 -52(5) 2_655 3_565
Dy1 O5 C21 C15 -177(3) . 3_565
O5 C21 C22 C15 -94(8) . 3_565
C25 C21 C22 C15 70(8) . 3_565
C14 C21 C22 C15 86(7) 3_565 3_565
O5 C21 C22 C23 -176(4) . .
C25 C21 C22 C23 -12(8) . .
C14 C21 C22 C23 3(4) 3_565 .
C15 C21 C22 C23 -82(8) 3_565 .
O5 C21 C22 C14 -179(5) . 3_565
C25 C21 C22 C14 -15(5) . 3_565
C15 C21 C22 C14 -86(7) 3_565 3_565
C15 C22 C23 C14 -97(6) 3_565 3_565
C21 C22 C23 C14 -4(5) . 3_565
C21 C22 C23 C15 93(8) . 3_565
C14 C22 C23 C15 97(6) 3_565 3_565
C15 C22 C23 N9 -71(7) 3_565 .
C21 C22 C23 N9 22(8) . .
C14 C22 C23 N9 26(4) 3_565 .
C15 C22 C23 N7 -86(6) 3_565 3_565
C21 C22 C23 N7 7(7) . 3_565
C14 C22 C23 N7 11(3) 3_565 3_565
C15 C22 C23 C11 7(5) 3_565 3_565
C21 C22 C23 C11 101(5) . 3_565
C14 C22 C23 C11 105(3) 3_565 3_565
N7 C24 C25 C21 -20(8) 3_565 .
C14 C24 C25 C21 -1(3) 3_565 .
N9 C24 C25 C21 -32(6) . .
N7 C24 C25 C14 -19(6) 3_565 3_565
N9 C24 C25 C14 -31(3) . 3_565
C22 C21 C25 C24 14(6) . .
O5 C21 C25 C24 -180(3) . .
C14 C21 C25 C24 1(3) 3_565 .
C15 C21 C25 C24 40(4) 3_565 .
C22 C21 C25 C14 13(4) . 3_565
O5 C21 C25 C14 180(4) . 3_565
C15 C21 C25 C14 39(2) 3_565 3_565
C14 C24 N9 N7 120(8) 3_565 3_565
C25 C24 N9 N7 156(9) . 3_565
N7 C24 N9 C13 89(8) 3_565 3_565
C14 C24 N9 C13 -151(4) 3_565 3_565
C25 C24 N9 C13 -115(5) . 3_565
N7 C24 N9 C14 -120(8) 3_565 3_565
C25 C24 N9 C14 36(4) . 3_565
N7 C24 N9 C23 -118(8) 3_565 .
C14 C24 N9 C23 2(3) 3_565 .
C25 C24 N9 C23 38(5) . .
N7 C24 N9 C12 144(9) 3_565 3_565
C14 C24 N9 C12 -96(3) 3_565 3_565
C25 C24 N9 C12 -60(5) . 3_565
C14 C23 N9 N7 -47(7) 3_565 3_565
C22 C23 N9 N7 -75(9) . 3_565
C15 C23 N9 N7 -107(8) 3_565 3_565
C11 C23 N9 N7 -149(7) 3_565 3_565
C14 C23 N9 C13 152(4) 3_565 3_565
C22 C23 N9 C13 124(5) . 3_565
C15 C23 N9 C13 92(4) 3_565 3_565
N7 C23 N9 C13 -161(10) 3_565 3_565
C11 C23 N9 C13 49(4) 3_565 3_565
C22 C23 N9 C14 -28(4) . 3_565
C15 C23 N9 C14 -60(3) 3_565 3_565
N7 C23 N9 C14 47(7) 3_565 3_565
C11 C23 N9 C14 -102(3) 3_565 3_565
C14 C23 N9 C24 -2(3) 3_565 .
C22 C23 N9 C24 -30(5) . .
C15 C23 N9 C24 -62(4) 3_565 .
N7 C23 N9 C24 45(7) 3_565 .
C11 C23 N9 C24 -105(3) 3_565 .
C14 C23 N9 C12 120(3) 3_565 3_565
C22 C23 N9 C12 92(5) . 3_565
C15 C23 N9 C12 61(3) 3_565 3_565
N7 C23 N9 C12 167(8) 3_565 3_565
C11 C23 N9 C12 17.9(18) 3_565 3_565
Dy1 N1 C1 Rh1 180.000(14) . .
C5B N5A C5A N5B 15(10) . .
C5A N5A C5B N5B -163(11) . .
N5B N5A C5B Rh1 169(6) . .
C5A N5A C5B Rh1 5(7) . .
C5A N5A N5B C5B 5(4) . .
C5B N5A N5B C5A -5(4) . .
N5A C5B N5B C5A 12(8) . .
Rh1 C5A N5B N5A 176(5) . .
N5A C5A N5B C5B -166(10) . .
Rh1 C5A N5B C5B 11(5) . .
